data_7700781
loop_
_publ_author_name
'Yang, Ming-Xing'
'Chen, Li-Juan'
'Ma, Rong'
'Cai, Jian-Nan'
'Shi, Yuan-De'
'Lin, Shen'

_publ_section_title
;
 Three 3D Co(ii) cluster-based MOFs constructed from polycarboxylate acids
 and bis(imidazole) ligands and their derivatives: magnetic properties and
 catalytic performance for the ORR.
;
_journal_issue 35
_journal_name_full 'Dalton transactions (Cambridge, England : 2003)'
_journal_page_first 13369
_journal_page_last 13377
_journal_paper_doi 10.1039/c9dt02278c
_journal_volume 48
_journal_year 2019
_chemical_formula_moiety 'C80 H62 Co5 N8 O22'
_chemical_formula_sum 'C80 H62 Co5 N8 O22'
_chemical_formula_weight 1782.02
_space_group_crystal_system triclinic
_space_group_IT_number 2
_space_group_name_Hall '-P 1'
_space_group_name_H-M_alt 'P -1'
_symmetry_space_group_name_Hall '-P 1'
_symmetry_space_group_name_H-M 'P -1'
_atom_sites_solution_hydrogens mixed
_audit_creation_method SHELXL-2018/3
_audit_update_record
;
2019-07-14 deposited with the CCDC.    2019-08-09 downloaded from the CCDC.
;
_cell_angle_alpha 93.156(2)
_cell_angle_beta 107.051(3)
_cell_angle_gamma 96.782(4)
_cell_formula_units_Z 1
_cell_length_a 11.560(3)
_cell_length_b 13.891(3)
_cell_length_c 14.765(4)
_cell_measurement_reflns_used 6391
_cell_measurement_temperature 173(2)
_cell_measurement_theta_max 27.489
_cell_measurement_theta_min 2.54
_cell_volume 2240.8(10)
_computing_cell_refinement '(CrystalClear; Rigaku, 2002)'
_computing_data_collection '(CrystalClear; Rigaku, 2002)'
_computing_data_reduction '(CrystalClear; Rigaku, 2002)'
_computing_molecular_graphics 'Bruker SHELXTL'
_computing_publication_material 'Bruker SHELXTL'
_computing_structure_refinement 'SHELXL-2018/3 (Sheldrick, 2018)'
_computing_structure_solution 'SHELXL-2018/3 (Sheldrick, 2018)'
_diffrn_ambient_temperature 173(2)
_diffrn_detector_area_resol_mean 28.5714
_diffrn_measured_fraction_theta_full 0.991
_diffrn_measured_fraction_theta_max 0.985
_diffrn_measurement_device_type 'Rigaku Mercury CCD'
_diffrn_measurement_method '\w scan'
_diffrn_radiation_type MoK\a
_diffrn_radiation_wavelength 0.71073
_diffrn_reflns_av_R_equivalents 0.0512
_diffrn_reflns_av_unetI/netI 0.0807
_diffrn_reflns_Laue_measured_fraction_full 0.991
_diffrn_reflns_Laue_measured_fraction_max 0.985
_diffrn_reflns_limit_h_max 14
_diffrn_reflns_limit_h_min -14
_diffrn_reflns_limit_k_max 18
_diffrn_reflns_limit_k_min -17
_diffrn_reflns_limit_l_max 19
_diffrn_reflns_limit_l_min -19
_diffrn_reflns_number 21328
_diffrn_reflns_point_group_measured_fraction_full 0.991
_diffrn_reflns_point_group_measured_fraction_max 0.985
_diffrn_reflns_theta_full 25.242
_diffrn_reflns_theta_max 27.489
_diffrn_reflns_theta_min 3.177
_diffrn_source 'fine-focus sealed tube'
_exptl_absorpt_coefficient_mu 0.976
_exptl_absorpt_correction_T_max 0.907
_exptl_absorpt_correction_T_min 0.879
_exptl_absorpt_correction_type multi-scan
_exptl_absorpt_process_details '(CrystalClear; Rigaku, 2002)'
_exptl_crystal_colour blue
_exptl_crystal_density_diffrn 1.321
_exptl_crystal_description column
_exptl_crystal_F_000 909
_exptl_crystal_size_max 0.14
_exptl_crystal_size_mid 0.11
_exptl_crystal_size_min 0.10
_refine_diff_density_max 0.839
_refine_diff_density_min -0.635
_refine_diff_density_rms 0.070
_refine_ls_extinction_method none
_refine_ls_goodness_of_fit_ref 1.012
_refine_ls_hydrogen_treatment mixed
_refine_ls_matrix_type full
_refine_ls_number_parameters 520
_refine_ls_number_reflns 10125
_refine_ls_number_restraints 4
_refine_ls_restrained_S_all 1.012
_refine_ls_R_factor_all 0.0555
_refine_ls_R_factor_gt 0.0409
_refine_ls_shift/su_max 0.001
_refine_ls_shift/su_mean 0.000
_refine_ls_structure_factor_coef Fsqd
_refine_ls_weighting_details 'w=1/[\s^2^(Fo^2^)+(0.0350P)^2^] where P=(Fo^2^+2Fc^2^)/3'
_refine_ls_weighting_scheme calc
_refine_ls_wR_factor_gt 0.1029
_refine_ls_wR_factor_ref 0.1068
_reflns_Friedel_coverage 0.000
_reflns_number_gt 6351
_reflns_number_total 10125
_reflns_threshold_expression 'I > 2\s(I)'
_cod_data_source_file c9dt02278c2.cif
_cod_data_source_block C80H62Co5N8O22
_cod_depositor_comments
;
The following automatic conversions were performed:

'_exptl_absorpt_correction_type' value 'Multi-scan' changed to
'multi-scan' according to
/home/data/users/saulius/crontab/automatic-downloads/rss-feeds/RSC/lib/dictionaries/cif_core.dic
dictionary named 'cif_core.dic' version 2.4.2 from 2011-04-26.

Automatic conversion script
Id: cif_fix_values 4973 2017-02-22 13:04:09Z antanas 

 Adding full bibliography for 7700779--7700781.cif.
;
_cod_original_cell_volume 2240.8(9)
_cod_database_code 7700781
_shelx_shelxl_version_number 2018/3
_shelx_space_group_comment
;
The symmetry employed for this shelxl refinement is uniquely defined
by the following loop, which should always be used as a source of
symmetry information in preference to the above space-group names.
They are only intended as comments.
;

loop_
_space_group_symop_operation_xyz
'x, y, z'
'-x, -y, -z'

loop_
_atom_site_label
_atom_site_type_symbol
_atom_site_fract_x
_atom_site_fract_y
_atom_site_fract_z
_atom_site_U_iso_or_equiv
_atom_site_adp_type
_atom_site_occupancy
_atom_site_site_symmetry_order
_atom_site_calc_flag
_atom_site_refinement_flags_posn
_atom_site_refinement_flags_adp
_atom_site_refinement_flags_occupancy
Co1 Co 0.500000 0.000000 0.000000 0.02738(12) Uani 1 2 d S . P
Co2 Co 0.43206(3) 0.19768(2) 0.07355(2) 0.02632(10) Uani 1 1 d . . .
Co3 Co 0.70813(3) 0.21037(2) 0.02860(3) 0.03360(11) Uani 1 1 d . . .
O1 O 1.16607(17) -0.12067(15) -0.05893(15) 0.0499(5) Uani 1 1 d . . .
O2 O 1.1505(2) -0.17362(17) -0.20523(17) 0.0712(7) Uani 1 1 d . . .
O3 O 0.69912(18) 0.23302(13) -0.10261(13) 0.0439(5) Uani 1 1 d . . .
O4 O 0.69000(18) 0.08485(13) -0.17476(13) 0.0423(5) Uani 1 1 d . . .
O5 O 0.57444(17) -0.05296(12) 0.12474(12) 0.0389(5) Uani 1 1 d . . .
O6 O 0.63141(17) -0.18931(12) 0.07517(11) 0.0349(4) Uani 1 1 d . . .
O7 O 0.52093(17) -0.66060(12) 0.08476(13) 0.0387(5) Uani 1 1 d . . .
O8 O 0.71198(19) -0.65504(13) 0.07627(15) 0.0485(5) Uani 1 1 d . . .
O9 O 0.34707(16) 0.03353(12) 0.05290(13) 0.0311(4) Uani 1 1 d D . .
H9B H 0.2766(12) 0.0241(19) 0.0181(15) 0.047 Uiso 1 1 d D U .
H9C H 0.358(2) 0.0017(17) 0.1010(12) 0.047 Uiso 1 1 d D U .
O10 O 0.58215(15) 0.13324(11) 0.06901(12) 0.0278(4) Uani 1 1 d D . .
H10 H 0.623(2) 0.1232(18) 0.1209(10) 0.033 Uiso 1 1 d D U .
N1 N 0.27052(19) 0.24665(15) 0.07473(16) 0.0347(5) Uani 1 1 d . . .
N2 N 0.1294(2) 0.34295(16) 0.05149(18) 0.0430(6) Uani 1 1 d . . .
N3 N 0.5234(2) 0.12541(17) 0.36205(16) 0.0501(7) Uani 1 1 d . . .
N4 N 0.4918(2) 0.18619(15) 0.22359(15) 0.0374(6) Uani 1 1 d . . .
C1 C 1.0443(3) -0.0420(2) -0.1832(2) 0.0399(7) Uani 1 1 d . . .
C2 C 1.0326(3) 0.0321(2) -0.1209(2) 0.0483(8) Uani 1 1 d . . .
H2A H 1.072555 0.032486 -0.054659 0.058 Uiso 1 1 calc R U .
C3 C 0.9646(3) 0.1049(2) -0.1528(2) 0.0480(8) Uani 1 1 d . . .
H3A H 0.959559 0.155399 -0.108619 0.058 Uiso 1 1 calc R U .
C4 C 0.9037(2) 0.1057(2) -0.2481(2) 0.0391(7) Uani 1 1 d . . .
C5 C 0.9128(3) 0.0306(2) -0.3109(2) 0.0592(9) Uani 1 1 d . . .
H5A H 0.870697 0.028893 -0.376800 0.071 Uiso 1 1 calc R U .
C6 C 0.9826(3) -0.0417(2) -0.2781(2) 0.0599(9) Uani 1 1 d . . .
H6A H 0.988150 -0.092143 -0.322102 0.072 Uiso 1 1 calc R U .
C7 C 0.8369(3) 0.1880(2) -0.28434(19) 0.0389(7) Uani 1 1 d . . .
C8 C 0.7537(2) 0.22440(18) -0.24390(18) 0.0341(6) Uani 1 1 d . . .
C9 C 0.7029(3) 0.3070(2) -0.2771(2) 0.0506(8) Uani 1 1 d . . .
H9A H 0.647483 0.332541 -0.248949 0.061 Uiso 1 1 calc R U .
C10 C 0.7320(3) 0.3519(2) -0.3498(2) 0.0629(10) Uani 1 1 d . . .
H10A H 0.696402 0.407732 -0.371856 0.076 Uiso 1 1 calc R U .
C11 C 0.8134(3) 0.3154(2) -0.3910(2) 0.0608(9) Uani 1 1 d . . .
H11A H 0.833262 0.345562 -0.441709 0.073 Uiso 1 1 calc R U .
C12 C 0.8650(3) 0.2353(2) -0.3575(2) 0.0515(8) Uani 1 1 d . . .
H12A H 0.921709 0.211254 -0.385213 0.062 Uiso 1 1 calc R U .
C13 C 1.1241(3) -0.1183(2) -0.1500(2) 0.0450(7) Uani 1 1 d . . .
C14 C 0.7120(2) 0.17557(19) -0.16826(19) 0.0344(6) Uani 1 1 d . . .
C15 C 0.6548(2) -0.51162(17) 0.13251(18) 0.0310(6) Uani 1 1 d . . .
C16 C 0.7748(3) -0.46830(18) 0.1690(2) 0.0415(7) Uani 1 1 d . . .
H16A H 0.838949 -0.503522 0.164673 0.050 Uiso 1 1 calc R U .
C17 C 0.8023(3) -0.37346(19) 0.2119(2) 0.0429(7) Uani 1 1 d . . .
H17A H 0.885244 -0.345128 0.238704 0.051 Uiso 1 1 calc R U .
C18 C 0.7101(2) -0.31977(17) 0.21596(18) 0.0323(6) Uani 1 1 d . . .
C19 C 0.5897(2) -0.36222(18) 0.17528(19) 0.0350(6) Uani 1 1 d . . .
H19A H 0.525396 -0.325485 0.175177 0.042 Uiso 1 1 calc R U .
C20 C 0.5625(3) -0.45725(18) 0.13498(19) 0.0363(6) Uani 1 1 d . . .
H20A H 0.479502 -0.485772 0.108622 0.044 Uiso 1 1 calc R U .
C21 C 0.7420(2) -0.22241(17) 0.27345(18) 0.0334(6) Uani 1 1 d . . .
C22 C 0.8153(3) -0.2191(2) 0.36773(19) 0.0492(8) Uani 1 1 d . . .
H22A H 0.846625 -0.276313 0.390549 0.059 Uiso 1 1 calc R U .
C23 C 0.8433(3) -0.1354(2) 0.4283(2) 0.0618(10) Uani 1 1 d . . .
H23A H 0.893117 -0.135438 0.492176 0.074 Uiso 1 1 calc R U .
C24 C 0.7995(3) -0.0519(2) 0.3970(2) 0.0584(9) Uani 1 1 d . . .
H24A H 0.818087 0.005926 0.438940 0.070 Uiso 1 1 calc R U .
C25 C 0.7282(3) -0.05283(19) 0.3038(2) 0.0449(7) Uani 1 1 d . . .
H25A H 0.698138 0.005230 0.282197 0.054 Uiso 1 1 calc R U .
C26 C 0.6990(2) -0.13655(17) 0.24053(17) 0.0294(6) Uani 1 1 d . . .
C27 C 0.6255(3) -0.61733(17) 0.09428(17) 0.0306(6) Uani 1 1 d . . .
C28 C 0.6298(2) -0.12727(17) 0.13959(18) 0.0300(6) Uani 1 1 d . . .
C29 C 0.5982(4) 0.2330(3) 0.2836(3) 0.0944(16) Uani 1 1 d . . .
H29A H 0.648537 0.285006 0.268806 0.113 Uiso 1 1 calc R U .
C30 C 0.6219(4) 0.1941(3) 0.3683(3) 0.0985(17) Uani 1 1 d . . .
H30A H 0.692795 0.210999 0.421641 0.118 Uiso 1 1 calc R U .
C31 C 0.4586(3) 0.11940(19) 0.27249(19) 0.0437(7) Uani 1 1 d . . .
H31A H 0.391704 0.069441 0.245071 0.052 Uiso 1 1 calc R U .
C32 C 0.5119(3) 0.0615(2) 0.43258(19) 0.0434(7) Uani 1 1 d . . .
C33 C 0.4570(3) -0.0322(2) 0.4055(2) 0.0678(11) Uani 1 1 d . . .
H33A H 0.426998 -0.054914 0.339818 0.081 Uiso 1 1 calc R U .
C34 C 0.5553(3) 0.0942(2) 0.5270(2) 0.0607(10) Uani 1 1 d . . .
H34A H 0.593837 0.159503 0.546032 0.073 Uiso 1 1 calc R U .
C35 C 0.1797(3) 0.2073(2) 0.1090(3) 0.0649(11) Uani 1 1 d . . .
H35A H 0.178022 0.147818 0.137712 0.078 Uiso 1 1 calc R U .
C36 C 0.0931(3) 0.2661(3) 0.0955(3) 0.0824(14) Uani 1 1 d . . .
H36A H 0.020237 0.256183 0.113207 0.099 Uiso 1 1 calc R U .
C37 C 0.2365(3) 0.3282(2) 0.0404(2) 0.0404(7) Uani 1 1 d . . .
H37A H 0.282540 0.370879 0.011532 0.048 Uiso 1 1 calc R U .
C38 C 0.0642(2) 0.42377(19) 0.0247(2) 0.0397(7) Uani 1 1 d . . .
C39 C 0.1235(3) 0.5165(2) 0.0471(3) 0.0584(9) Uani 1 1 d . . .
H39A H 0.208747 0.528118 0.079341 0.070 Uiso 1 1 calc R U .
C40 C -0.0585(3) 0.4056(2) -0.0224(3) 0.0593(10) Uani 1 1 d . . .
H40A H -0.098906 0.340542 -0.038158 0.071 Uiso 1 1 calc R U .

loop_
_atom_site_aniso_label
_atom_site_aniso_U_11
_atom_site_aniso_U_22
_atom_site_aniso_U_33
_atom_site_aniso_U_23
_atom_site_aniso_U_13
_atom_site_aniso_U_12
Co1 0.0357(3) 0.0151(2) 0.0311(3) 0.00242(18) 0.0082(2) 0.0070(2)
Co2 0.0356(2) 0.01871(17) 0.02460(19) 0.00238(13) 0.00757(15) 0.00763(14)
Co3 0.0440(2) 0.02122(18) 0.0376(2) -0.00214(15) 0.01732(18) 0.00196(15)
O1 0.0399(12) 0.0584(14) 0.0491(14) 0.0159(10) 0.0073(10) 0.0093(10)
O2 0.0892(19) 0.0596(15) 0.0604(16) -0.0075(12) 0.0082(13) 0.0363(13)
O3 0.0632(14) 0.0362(11) 0.0381(11) 0.0034(9) 0.0227(10) 0.0111(9)
O4 0.0601(13) 0.0298(10) 0.0373(11) 0.0016(8) 0.0187(10) -0.0016(9)
O5 0.0594(13) 0.0257(9) 0.0310(10) 0.0037(7) 0.0071(9) 0.0200(9)
O6 0.0580(12) 0.0234(9) 0.0224(9) 0.0011(7) 0.0073(9) 0.0148(8)
O7 0.0442(12) 0.0197(9) 0.0481(12) 0.0023(8) 0.0092(9) 0.0010(8)
O8 0.0634(14) 0.0220(10) 0.0658(14) -0.0066(9) 0.0336(11) -0.0025(9)
O9 0.0344(11) 0.0254(9) 0.0320(11) 0.0058(8) 0.0075(8) 0.0038(8)
O10 0.0314(11) 0.0221(8) 0.0276(10) 0.0030(7) 0.0041(8) 0.0074(7)
N1 0.0374(14) 0.0278(12) 0.0404(14) 0.0056(10) 0.0111(11) 0.0111(10)
N2 0.0326(14) 0.0299(12) 0.0708(18) 0.0110(11) 0.0187(12) 0.0112(10)
N3 0.0682(18) 0.0432(14) 0.0247(13) 0.0078(10) 0.0003(12) -0.0154(13)
N4 0.0549(15) 0.0301(12) 0.0233(12) 0.0032(9) 0.0074(11) 0.0012(11)
C1 0.0379(17) 0.0456(17) 0.0363(16) 0.0058(13) 0.0097(13) 0.0095(13)
C2 0.0457(19) 0.064(2) 0.0302(16) 0.0022(14) 0.0005(14) 0.0159(16)
C3 0.051(2) 0.0526(19) 0.0378(18) -0.0037(14) 0.0072(15) 0.0147(15)
C4 0.0383(17) 0.0469(17) 0.0349(16) 0.0085(13) 0.0129(13) 0.0101(13)
C5 0.082(3) 0.067(2) 0.0273(17) 0.0020(15) 0.0056(16) 0.0367(19)
C6 0.082(3) 0.060(2) 0.0352(18) -0.0039(15) 0.0079(17) 0.0284(19)
C7 0.0419(17) 0.0418(16) 0.0323(16) 0.0058(12) 0.0099(13) 0.0052(13)
C8 0.0416(17) 0.0303(14) 0.0303(15) 0.0035(11) 0.0114(12) 0.0024(12)
C9 0.064(2) 0.0431(18) 0.053(2) 0.0151(14) 0.0262(17) 0.0159(15)
C10 0.088(3) 0.047(2) 0.062(2) 0.0249(17) 0.028(2) 0.0204(18)
C11 0.079(3) 0.057(2) 0.053(2) 0.0243(17) 0.0287(19) 0.0049(18)
C12 0.056(2) 0.062(2) 0.0445(19) 0.0122(16) 0.0256(16) 0.0108(16)
C13 0.0379(18) 0.0471(18) 0.0445(19) 0.0082(14) 0.0054(15) 0.0001(14)
C14 0.0341(16) 0.0356(15) 0.0306(15) 0.0018(12) 0.0055(12) 0.0052(12)
C15 0.0436(17) 0.0189(12) 0.0296(14) 0.0021(10) 0.0095(12) 0.0050(11)
C16 0.0466(18) 0.0225(13) 0.0534(19) -0.0025(12) 0.0112(15) 0.0091(12)
C17 0.0435(18) 0.0258(14) 0.0500(18) -0.0051(12) 0.0019(14) 0.0038(13)
C18 0.0466(17) 0.0195(12) 0.0277(14) 0.0035(10) 0.0046(12) 0.0090(12)
C19 0.0384(16) 0.0250(13) 0.0419(16) 0.0019(11) 0.0110(13) 0.0096(12)
C20 0.0383(16) 0.0258(14) 0.0409(16) 0.0013(11) 0.0068(13) 0.0024(12)
C21 0.0457(17) 0.0236(13) 0.0284(14) 0.0019(10) 0.0071(12) 0.0064(12)
C22 0.071(2) 0.0344(16) 0.0326(16) 0.0045(12) -0.0024(15) 0.0170(15)
C23 0.091(3) 0.0512(19) 0.0269(17) -0.0064(14) -0.0076(16) 0.0171(18)
C24 0.092(3) 0.0379(17) 0.0335(17) -0.0115(13) -0.0003(17) 0.0177(17)
C25 0.068(2) 0.0249(14) 0.0380(17) -0.0015(12) 0.0091(15) 0.0125(14)
C26 0.0406(16) 0.0227(12) 0.0233(13) 0.0017(10) 0.0064(11) 0.0066(11)
C27 0.0484(18) 0.0222(13) 0.0240(13) 0.0058(10) 0.0126(12) 0.0093(12)
C28 0.0389(16) 0.0211(12) 0.0296(14) 0.0052(10) 0.0091(12) 0.0041(11)
C29 0.128(4) 0.080(3) 0.045(2) 0.019(2) -0.001(2) -0.042(3)
C30 0.132(4) 0.093(3) 0.039(2) 0.013(2) -0.002(2) -0.045(3)
C31 0.065(2) 0.0321(15) 0.0254(15) 0.0037(11) 0.0039(14) -0.0034(14)
C32 0.060(2) 0.0400(16) 0.0235(14) 0.0075(12) 0.0057(13) -0.0021(14)
C33 0.117(3) 0.0466(19) 0.0206(15) 0.0012(13) 0.0036(17) -0.0186(19)
C34 0.099(3) 0.0411(17) 0.0265(16) 0.0016(13) 0.0069(16) -0.0183(17)
C35 0.050(2) 0.047(2) 0.115(3) 0.041(2) 0.040(2) 0.0205(16)
C36 0.060(2) 0.063(2) 0.157(4) 0.055(3) 0.069(3) 0.0210(19)
C37 0.0387(17) 0.0357(15) 0.0523(19) 0.0114(13) 0.0182(14) 0.0119(13)
C38 0.0308(17) 0.0282(14) 0.062(2) 0.0060(13) 0.0143(14) 0.0114(12)
C39 0.0336(18) 0.0386(18) 0.093(3) 0.0018(17) 0.0028(17) 0.0084(14)
C40 0.041(2) 0.0281(16) 0.101(3) 0.0011(16) 0.0098(18) 0.0060(13)

loop_
_atom_type_symbol
_atom_type_description
_atom_type_scat_dispersion_real
_atom_type_scat_dispersion_imag
_atom_type_scat_source
C C 0.0033 0.0016 'International Tables Vol C Tables 4.2.6.8 and 6.1.1.4'
H H 0.0000 0.0000 'International Tables Vol C Tables 4.2.6.8 and 6.1.1.4'
N N 0.0061 0.0033 'International Tables Vol C Tables 4.2.6.8 and 6.1.1.4'
O O 0.0106 0.0060 'International Tables Vol C Tables 4.2.6.8 and 6.1.1.4'
Co Co 0.3494 0.9721 'International Tables Vol C Tables 4.2.6.8 and 6.1.1.4'

loop_
_geom_angle_atom_site_label_1
_geom_angle_atom_site_label_2
_geom_angle_atom_site_label_3
_geom_angle
_geom_angle_site_symmetry_1
_geom_angle_site_symmetry_3
O5 Co1 O5 180.0 2_655 .
O5 Co1 O10 94.33(7) 2_655 .
O5 Co1 O10 85.67(7) . .
O5 Co1 O10 85.67(7) 2_655 2_655
O5 Co1 O10 94.33(7) . 2_655
O10 Co1 O10 180.0 . 2_655
O5 Co1 O9 88.51(7) 2_655 2_655
O5 Co1 O9 91.49(7) . 2_655
O10 Co1 O9 96.57(7) . 2_655
O10 Co1 O9 83.43(7) 2_655 2_655
O5 Co1 O9 91.49(7) 2_655 .
O5 Co1 O9 88.51(7) . .
O10 Co1 O9 83.43(7) . .
O10 Co1 O9 96.57(7) 2_655 .
O9 Co1 O9 180.0 2_655 .
O10 Co2 N1 173.52(7) . .
O10 Co2 O7 94.47(7) . 1_565
N1 Co2 O7 91.96(8) . 1_565
O10 Co2 O6 91.09(7) . 2_655
N1 Co2 O6 87.75(8) . 2_655
O7 Co2 O6 92.96(7) 1_565 2_655
O10 Co2 N4 86.19(8) . .
N1 Co2 N4 94.19(9) . .
O7 Co2 N4 94.10(8) 1_565 .
O6 Co2 N4 172.61(7) 2_655 .
O10 Co2 O9 80.05(6) . .
N1 Co2 O9 93.49(7) . .
O7 Co2 O9 173.90(7) 1_565 .
O6 Co2 O9 84.51(6) 2_655 .
N4 Co2 O9 88.25(7) . .
O8 Co3 O3 97.90(8) 1_565 .
O8 Co3 O10 105.90(8) 1_565 .
O3 Co3 O10 125.71(8) . .
O8 Co3 O1 131.29(9) 1_565 2_755
O3 Co3 O1 101.57(9) . 2_755
O10 Co3 O1 97.97(8) . 2_755
C13 O1 Co3 110.0(2) . 2_755
C14 O3 Co3 129.41(18) . .
C28 O5 Co1 128.30(17) . .
C28 O6 Co2 133.25(16) . 2_655
C27 O7 Co2 139.23(17) . 1_545
C27 O8 Co3 127.15(17) . 1_545
Co1 O9 Co2 87.93(6) . .
Co1 O9 H9B 121(2) . .
Co2 O9 H9B 112.6(18) . .
Co1 O9 H9C 101.7(18) . .
Co2 O9 H9C 118.8(18) . .
H9B O9 H9C 112.7(16) . .
Co3 O10 Co1 120.83(9) . .
Co3 O10 Co2 117.27(8) . .
Co1 O10 Co2 100.94(7) . .
Co3 O10 H10 99.3(19) . .
Co1 O10 H10 106.2(18) . .
Co2 O10 H10 112.1(19) . .
C37 N1 C35 105.8(2) . .
C37 N1 Co2 123.82(19) . .
C35 N1 Co2 130.32(18) . .
C37 N2 C36 106.6(2) . .
C37 N2 C38 127.6(2) . .
C36 N2 C38 125.8(2) . .
C31 N3 C30 103.8(3) . .
C31 N3 C32 128.6(2) . .
C30 N3 C32 126.3(3) . .
C31 N4 C29 103.6(3) . .
C31 N4 Co2 129.74(18) . .
C29 N4 Co2 124.3(2) . .
C6 C1 C2 117.7(3) . .
C6 C1 C13 120.4(3) . .
C2 C1 C13 121.9(3) . .
C3 C2 C1 121.4(3) . .
C3 C2 H2A 119.3 . .
C1 C2 H2A 119.3 . .
C2 C3 C4 120.9(3) . .
C2 C3 H3A 119.6 . .
C4 C3 H3A 119.6 . .
C3 C4 C5 118.1(3) . .
C3 C4 C7 121.2(3) . .
C5 C4 C7 120.6(3) . .
C6 C5 C4 120.6(3) . .
C6 C5 H5A 119.7 . .
C4 C5 H5A 119.7 . .
C1 C6 C5 121.4(3) . .
C1 C6 H6A 119.3 . .
C5 C6 H6A 119.3 . .
C12 C7 C8 118.3(3) . .
C12 C7 C4 118.4(3) . .
C8 C7 C4 123.1(3) . .
C9 C8 C7 119.3(3) . .
C9 C8 C14 118.1(3) . .
C7 C8 C14 122.5(2) . .
C10 C9 C8 121.0(3) . .
C10 C9 H9A 119.5 . .
C8 C9 H9A 119.5 . .
C9 C10 C11 119.9(3) . .
C9 C10 H10A 120.0 . .
C11 C10 H10A 120.0 . .
C12 C11 C10 119.3(3) . .
C12 C11 H11A 120.4 . .
C10 C11 H11A 120.4 . .
C11 C12 C7 122.1(3) . .
C11 C12 H12A 118.9 . .
C7 C12 H12A 118.9 . .
O2 C13 O1 121.7(3) . .
O2 C13 C1 122.1(3) . .
O1 C13 C1 116.2(3) . .
O4 C14 O3 125.3(3) . .
O4 C14 C8 119.4(2) . .
O3 C14 C8 115.3(2) . .
C16 C15 C20 118.9(2) . .
C16 C15 C27 120.3(2) . .
C20 C15 C27 120.8(2) . .
C15 C16 C17 120.3(3) . .
C15 C16 H16A 119.8 . .
C17 C16 H16A 119.8 . .
C18 C17 C16 120.7(3) . .
C18 C17 H17A 119.6 . .
C16 C17 H17A 119.6 . .
C17 C18 C19 118.6(2) . .
C17 C18 C21 119.5(2) . .
C19 C18 C21 121.5(2) . .
C20 C19 C18 120.6(2) . .
C20 C19 H19A 119.7 . .
C18 C19 H19A 119.7 . .
C19 C20 C15 120.7(2) . .
C19 C20 H20A 119.6 . .
C15 C20 H20A 119.6 . .
C22 C21 C26 118.2(2) . .
C22 C21 C18 117.0(2) . .
C26 C21 C18 124.7(2) . .
C23 C22 C21 121.8(3) . .
C23 C22 H22A 119.1 . .
C21 C22 H22A 119.1 . .
C24 C23 C22 120.2(3) . .
C24 C23 H23A 119.9 . .
C22 C23 H23A 119.9 . .
C23 C24 C25 119.2(3) . .
C23 C24 H24A 120.4 . .
C25 C24 H24A 120.4 . .
C24 C25 C26 121.8(3) . .
C24 C25 H25A 119.1 . .
C26 C25 H25A 119.1 . .
C25 C26 C21 118.7(2) . .
C25 C26 C28 117.3(2) . .
C21 C26 C28 123.9(2) . .
O7 C27 O8 125.7(2) . .
O7 C27 C15 118.4(2) . .
O8 C27 C15 115.9(2) . .
O6 C28 O5 124.1(2) . .
O6 C28 C26 119.9(2) . .
O5 C28 C26 116.1(2) . .
N4 C29 C30 109.5(3) . .
N4 C29 H29A 125.3 . .
C30 C29 H29A 125.3 . .
C29 C30 N3 106.6(3) . .
C29 C30 H30A 126.7 . .
N3 C30 H30A 126.7 . .
N4 C31 N3 115.5(3) . .
N4 C31 H31A 122.2 . .
N3 C31 H31A 122.2 . .
C33 C32 C34 120.0(3) . .
C33 C32 N3 119.8(2) . .
C34 C32 N3 120.2(3) . .
C32 C33 C34 120.2(3) . 2_656
C32 C33 H33A 119.9 . .
C34 C33 H33A 119.9 2_656 .
C32 C34 C33 119.8(3) . 2_656
C32 C34 H34A 120.1 . .
C33 C34 H34A 120.1 2_656 .
C36 C35 N1 109.1(3) . .
C36 C35 H35A 125.5 . .
N1 C35 H35A 125.5 . .
C35 C36 N2 107.2(3) . .
C35 C36 H36A 126.4 . .
N2 C36 H36A 126.4 . .
N1 C37 N2 111.4(2) . .
N1 C37 H37A 124.3 . .
N2 C37 H37A 124.3 . .
C39 C38 C40 121.0(3) . .
C39 C38 N2 120.2(3) . .
C40 C38 N2 118.8(2) . .
C38 C39 C40 119.6(3) . 2_565
C38 C39 H39A 120.2 . .
C40 C39 H39A 120.2 2_565 .
C38 C40 C39 119.4(3) . 2_565
C38 C40 H40A 120.3 . .
C39 C40 H40A 120.3 2_565 .

loop_
_geom_bond_atom_site_label_1
_geom_bond_atom_site_label_2
_geom_bond_distance
_geom_bond_site_symmetry_2
Co1 O5 2.0108(17) 2_655
Co1 O5 2.0108(17) .
Co1 O10 2.0434(16) .
Co1 O10 2.0434(16) 2_655
Co1 O9 2.2172(19) 2_655
Co1 O9 2.2173(19) .
Co2 O10 2.0602(18) .
Co2 N1 2.066(2) .
Co2 O7 2.0845(17) 1_565
Co2 O6 2.0930(17) 2_655
Co2 N4 2.140(2) .
Co2 O9 2.3401(17) .
Co3 O8 1.9520(18) 1_565
Co3 O3 1.9544(19) .
Co3 O10 1.9586(18) .
Co3 O1 1.994(2) 2_755
O1 C13 1.292(3) .
O2 C13 1.217(4) .
O3 C14 1.275(3) .
O4 C14 1.249(3) .
O5 C28 1.273(3) .
O6 C28 1.254(3) .
O7 C27 1.249(3) .
O8 C27 1.269(3) .
O9 H9B 0.816(9) .
O9 H9C 0.844(9) .
O10 H10 0.801(10) .
N1 C37 1.322(3) .
N1 C35 1.365(4) .
N2 C37 1.333(3) .
N2 C36 1.367(4) .
N2 C38 1.435(3) .
N3 C31 1.307(3) .
N3 C30 1.373(4) .
N3 C32 1.430(3) .
N4 C31 1.297(3) .
N4 C29 1.352(4) .
C1 C6 1.374(4) .
C1 C2 1.388(4) .
C1 C13 1.496(4) .
C2 C3 1.373(4) .
C2 H2A 0.9500 .
C3 C4 1.379(4) .
C3 H3A 0.9500 .
C4 C5 1.391(4) .
C4 C7 1.491(4) .
C5 C6 1.381(4) .
C5 H5A 0.9500 .
C6 H6A 0.9500 .
C7 C12 1.392(4) .
C7 C8 1.398(4) .
C8 C9 1.398(4) .
C8 C14 1.504(4) .
C9 C10 1.375(4) .
C9 H9A 0.9500 .
C10 C11 1.388(5) .
C10 H10A 0.9500 .
C11 C12 1.372(4) .
C11 H11A 0.9500 .
C12 H12A 0.9500 .
C15 C16 1.380(4) .
C15 C20 1.386(4) .
C15 C27 1.506(3) .
C16 C17 1.389(3) .
C16 H16A 0.9500 .
C17 C18 1.384(4) .
C17 H17A 0.9500 .
C18 C19 1.387(4) .
C18 C21 1.503(3) .
C19 C20 1.379(3) .
C19 H19A 0.9500 .
C20 H20A 0.9500 .
C21 C22 1.396(4) .
C21 C26 1.403(3) .
C22 C23 1.372(4) .
C22 H22A 0.9500 .
C23 C24 1.369(4) .
C23 H23A 0.9500 .
C24 C25 1.380(4) .
C24 H24A 0.9500 .
C25 C26 1.394(3) .
C25 H25A 0.9500 .
C26 C28 1.491(3) .
C29 C30 1.356(5) .
C29 H29A 0.9500 .
C30 H30A 0.9500 .
C31 H31A 0.9500 .
C32 C33 1.362(4) .
C32 C34 1.366(4) .
C33 C34 1.382(4) 2_656
C33 H33A 0.9500 .
C34 H34A 0.9500 .
C35 C36 1.343(4) .
C35 H35A 0.9500 .
C36 H36A 0.9500 .
C37 H37A 0.9500 .
C38 C39 1.360(4) .
C38 C40 1.370(4) .
C39 C40 1.394(4) 2_565
C39 H39A 0.9500 .
C40 H40A 0.9500 .
